data_7248527
loop_
_publ_author_name
'Guan, Ming-Xue'
'Li, Hui-Zi'
'Li, Shangda'
'Yang, Han-Jiang'
'Wang, Fei'
'Zhang, Jian'

_publ_section_title
;
 Syntheses, crystal structures and properties of a series of isostructural
 lanthanide organic frameworks
;
_journal_issue 21
_journal_name_full CrystEngComm
_journal_page_first 2770
_journal_page_last 2774
_journal_paper_doi 10.1039/D4CE00292J
_journal_volume 26
_journal_year 2024
_chemical_formula_moiety 'C24 H22 O11 Tb, H2 O'
_chemical_formula_sum 'C24 H24 O12 Tb'
_chemical_formula_weight 663.35
_space_group_crystal_system monoclinic
_space_group_IT_number 14
_space_group_name_Hall '-P 2ybc'
_space_group_name_H-M_alt 'P 1 21/c 1'
_atom_sites_solution_hydrogens mixed
_atom_sites_solution_primary dual
_audit_creation_date 2023-06-08
_audit_creation_method
;
Olex2 1.5
(compiled 2023.03.06 svn.rbb2c1857 for OlexSys, GUI svn.r6748)
;
_audit_update_record
;
2023-10-25 deposited with the CCDC.	2024-04-08 downloaded from the CCDC.
;
_cell_angle_alpha 90
_cell_angle_beta 112.661(5)
_cell_angle_gamma 90
_cell_formula_units_Z 4
_cell_length_a 17.3235(7)
_cell_length_b 9.2270(3)
_cell_length_c 15.4275(6)
_cell_measurement_reflns_used 6595
_cell_measurement_temperature 100.00(10)
_cell_measurement_theta_max 29.8280
_cell_measurement_theta_min 2.5320
_cell_volume 2275.62(17)
_computing_cell_refinement 'CrysAlisPro 1.171.41.115a (Rigaku OD, 2021)'
_computing_data_collection 'CrysAlisPro 1.171.41.115a (Rigaku OD, 2021)'
_computing_data_reduction 'CrysAlisPro 1.171.41.115a (Rigaku OD, 2021)'
_computing_molecular_graphics 'Olex2 1.5 (Dolomanov et al., 2009)'
_computing_publication_material 'Olex2 1.5 (Dolomanov et al., 2009)'
_computing_structure_refinement 'SHELXL 2018/1 (Sheldrick, 2015)'
_computing_structure_solution 'SHELXT 2014/5 (Sheldrick, 2014)'
_diffrn_ambient_environment N~2~
_diffrn_ambient_temperature 100.00(10)
_diffrn_detector 'Hybrid Pixel Array Detector'
_diffrn_detector_area_resol_mean 10.0000
_diffrn_detector_type HyPix
_diffrn_measured_fraction_theta_full 1.000
_diffrn_measured_fraction_theta_max 1.000
_diffrn_measurement_details
;
List of Runs (angles in degrees, time in seconds):

  # Type    Start    End  Width  t~exp~   \w     \q     \k     \f   Frames
#--------------------------------------------------------------------------
  1  \w    -55.00  -5.00   0.50    6.08    --   -6.67 -38.00  90.00  100
  2  \w     -8.00  27.00   0.50    6.08    --   -6.67 -99.00   0.00   70
  3  \w    -18.00  32.00   0.50    6.08    --    7.84 -99.00  30.00  100
  4  \w     -8.00  80.00   0.50    6.08    --    7.84  38.00  30.00  176
;
_diffrn_measurement_device 'four-circle diffractometer'
_diffrn_measurement_device_type 'XtaLAB Synergy R, HyPix'
_diffrn_measurement_method '\w scans'
_diffrn_orient_matrix_type 'CrysAlisPro convention (1999,Acta A55,543-557)'
_diffrn_orient_matrix_UB_11 -0.0210358000
_diffrn_orient_matrix_UB_12 0.0670552000
_diffrn_orient_matrix_UB_13 -0.0149602000
_diffrn_orient_matrix_UB_21 0.0384118000
_diffrn_orient_matrix_UB_22 0.0374279000
_diffrn_orient_matrix_UB_23 0.0216682000
_diffrn_orient_matrix_UB_31 0.0070073000
_diffrn_orient_matrix_UB_32 -0.0044680000
_diffrn_orient_matrix_UB_33 -0.0422778000
_diffrn_radiation_monochromator mirror
_diffrn_radiation_probe x-ray
_diffrn_radiation_type 'Mo K\a'
_diffrn_radiation_wavelength 0.71073
_diffrn_reflns_av_R_equivalents 0.0378
_diffrn_reflns_av_unetI/netI 0.0431
_diffrn_reflns_Laue_measured_fraction_full 1.000
_diffrn_reflns_Laue_measured_fraction_max 1.000
_diffrn_reflns_limit_h_max 20
_diffrn_reflns_limit_h_min -20
_diffrn_reflns_limit_k_max 10
_diffrn_reflns_limit_k_min -10
_diffrn_reflns_limit_l_max 18
_diffrn_reflns_limit_l_min -16
_diffrn_reflns_number 12389
_diffrn_reflns_point_group_measured_fraction_full 1.000
_diffrn_reflns_point_group_measured_fraction_max 1.000
_diffrn_reflns_theta_full 25.024
_diffrn_reflns_theta_max 25.024
_diffrn_reflns_theta_min 2.548
_diffrn_source 'micro-focus sealed X-ray tube'
_diffrn_source_type 'Mova (Mo) X-ray Source'
_exptl_absorpt_coefficient_mu 3.178
_exptl_absorpt_correction_T_max 1.00000
_exptl_absorpt_correction_T_min 0.53442
_exptl_absorpt_correction_type multi-scan
_exptl_absorpt_process_details
;
CrysAlisPro 1.171.41.115a (Rigaku Oxford Diffraction, 2021)
Empirical absorption correction using spherical harmonics,
implemented in SCALE3 ABSPACK scaling algorithm.
;
_exptl_crystal_colour 'clear light colourless'
_exptl_crystal_colour_lustre clear
_exptl_crystal_colour_modifier light
_exptl_crystal_colour_primary colourless
_exptl_crystal_density_diffrn 1.936
_exptl_crystal_description block
_exptl_crystal_F_000 1316
_exptl_crystal_size_max 0.2
_exptl_crystal_size_mid 0.2
_exptl_crystal_size_min 0.2
_refine_diff_density_max 1.160
_refine_diff_density_min -0.808
_refine_diff_density_rms 0.119
_refine_ls_extinction_method none
_refine_ls_goodness_of_fit_ref 1.051
_refine_ls_hydrogen_treatment constr
_refine_ls_matrix_type full
_refine_ls_number_parameters 342
_refine_ls_number_reflns 4025
_refine_ls_number_restraints 99
_refine_ls_restrained_S_all 1.038
_refine_ls_R_factor_all 0.0390
_refine_ls_R_factor_gt 0.0263
_refine_ls_shift/su_max 0.001
_refine_ls_shift/su_mean 0.000
_refine_ls_structure_factor_coef Fsqd
_refine_ls_weighting_details 'w=1/[\s^2^(Fo^2^)+(0.0241P)^2^+1.9688P] where P=(Fo^2^+2Fc^2^)/3'
_refine_ls_weighting_scheme calc
_refine_ls_wR_factor_gt 0.0555
_refine_ls_wR_factor_ref 0.0583
_reflns_Friedel_coverage 0.000
_reflns_number_gt 3271
_reflns_number_total 4025
_reflns_threshold_expression 'I > 2\s(I)'
_cod_data_source_file d4ce00292j2.cif
_cod_data_source_block 1_CCDC1
_cod_depositor_comments 'Adding full bibliography for 7248523--7248531.cif.'
_cod_database_code 7248527
_shelx_shelxl_version_number 2018/1
_chemical_oxdiff_formula 'Tb C H O N '
_shelx_space_group_comment
;
The symmetry employed for this shelxl refinement is uniquely defined
by the following loop, which should always be used as a source of
symmetry information in preference to the above space-group names.
They are only intended as comments.
;
_shelx_estimated_absorpt_t_max 0.569
_shelx_estimated_absorpt_t_min 0.569
_olex2_refinement_description
;
1. Fixed Uiso
 At 1.2 times of:
  All C(H) groups
 At 1.5 times of:
  All O(H) groups, All O(H,H) groups
2. Restrained distances
 H6_$1-H9_$2
 2.1 with sigma of 0.02
3. Rigid bond restraints
 All non-hydrogen atoms
 with sigma for 1-2 distances of 0.01 and sigma for 1-3 distances of 0.01
4. Uiso/Uaniso restraints and constraints
Uanis(C14) \\sim Ueq: with sigma of 0.0001 and sigma for terminal atoms of
0.0002
5.a Free rotating group:
 O12(H12A,H12B)
5.b Rotating group:
 O10(H10A,H10B), O11(H11A,H11B)
5.c Ternary CH refined with riding coordinates:
 C15(H15), C24(H24), C16(H16)
5.d Aromatic/amide H refined with riding coordinates:
 C5(H5A), C12(H12), C19(H19), C10(H10), C21(H21), C13(H13), C6(H6A), C3(H3),
 C9(H9A), C22(H22), C18(H18), C2(H2)
5.e Idealised tetrahedral OH refined as rotating group:
 O6(H6), O9(H9), O5(H5)
;
_olex2_submission_special_instructions 'No special instructions were received'
_oxdiff_exptl_absorpt_empirical_details
;
Empirical correction (ABSPACK) includes:
- Absorption correction using spherical harmonics
- Frame scaling
;
_oxdiff_exptl_absorpt_empirical_full_max 1.701
_oxdiff_exptl_absorpt_empirical_full_min 0.593

loop_
_space_group_symop_operation_xyz
'x, y, z'
'-x, y+1/2, -z+1/2'
'-x, -y, -z'
'x, -y-1/2, z-1/2'

loop_
_atom_site_label
_atom_site_type_symbol
_atom_site_fract_x
_atom_site_fract_y
_atom_site_fract_z
_atom_site_U_iso_or_equiv
_atom_site_adp_type
_atom_site_occupancy
_atom_site_site_symmetry_order
_atom_site_calc_flag
_atom_site_refinement_flags_posn
_atom_site_refinement_flags_adp
_atom_site_refinement_flags_occupancy
_atom_site_disorder_assembly
_atom_site_disorder_group
Tb1 Tb 0.49789(2) 0.12668(2) 0.33907(2) 0.00680(7) Uani 1 1 d . U . . .
O8 O 0.58755(17) 0.4432(3) 0.24459(18) 0.0115(6) Uani 1 1 d . U . . .
O1 O 0.39726(17) 0.0761(3) 0.40296(18) 0.0118(6) Uani 1 1 d . U . . .
O10 O 0.55307(18) 0.2261(3) 0.50176(18) 0.0136(6) Uani 1 1 d . U . . .
H10A H 0.549681 0.320509 0.499603 0.020 Uiso 1 1 d R U . . .
H10B H 0.520454 0.199906 0.530264 0.020 Uiso 1 1 d R U . . .
O7 O 0.60181(17) 0.2891(3) 0.36039(18) 0.0128(6) Uani 1 1 d . U . . .
O2 O 0.43232(16) 0.0658(3) 0.55791(18) 0.0096(6) Uani 1 1 d . U . . .
O3 O -0.41938(17) -0.1595(3) 0.17098(19) 0.0129(6) Uani 1 1 d . U . . .
O12 O 0.4096(2) 0.4615(4) 0.4977(2) 0.0234(7) Uani 1 1 d G . . . .
H12A H 0.356886 0.456468 0.488657 0.035 Uiso 1 1 d G U . . .
H12B H 0.416717 0.426981 0.448769 0.035 Uiso 1 1 d G U . . .
O11 O 0.44398(18) 0.1967(3) 0.17463(19) 0.0161(6) Uani 1 1 d . U . . .
H11A H 0.463083 0.137574 0.143515 0.024 Uiso 1 1 d R U . . .
H11B H 0.464471 0.280963 0.169054 0.024 Uiso 1 1 d R U . . .
O4 O -0.41123(17) 0.0107(3) 0.2766(2) 0.0154(6) Uani 1 1 d . U . . .
O6 O -0.00761(17) 0.1920(3) 0.3012(2) 0.0150(6) Uani 1 1 d . U . . .
H6 H 0.044763 0.198711 0.321915 0.023 Uiso 1 1 calc R U . . .
O9 O 0.99752(19) 0.6904(3) 0.5260(2) 0.0159(6) Uani 1 1 d . U . . .
H9 H 1.001335 0.727848 0.577089 0.024 Uiso 1 1 calc R U . . .
O5 O 0.00211(18) -0.1880(3) 0.3629(2) 0.0154(6) Uani 1 1 d . U . . .
H5 H 0.001103 -0.224731 0.412222 0.023 Uiso 1 1 calc R U . . .
C14 C -0.3812(2) -0.0608(4) 0.2290(3) 0.0103(8) Uani 1 1 d . U . . .
C23 C 0.6280(2) 0.3896(4) 0.3240(3) 0.0103(8) Uani 1 1 d . U . . .
C5 C 0.2498(3) 0.0859(4) 0.5098(3) 0.0135(9) Uani 1 1 d . U . . .
H5A H 0.281335 0.138023 0.565302 0.016 Uiso 1 1 calc R U . . .
C20 C 0.7154(3) 0.4418(4) 0.3792(3) 0.0106(8) Uani 1 1 d . U . . .
C12 C -0.2485(3) 0.0873(4) 0.2932(3) 0.0121(9) Uani 1 1 d . U . . .
H12 H -0.276152 0.151066 0.320218 0.015 Uiso 1 1 calc R U . . .
C19 C 0.7613(2) 0.3790(5) 0.4661(3) 0.0122(8) Uani 1 1 d . U . . .
H19 H 0.735635 0.309487 0.491880 0.015 Uiso 1 1 calc R U . . .
C7 C 0.3791(2) 0.0583(4) 0.4730(3) 0.0084(8) Uani 1 1 d . U . . .
C17 C 0.8824(2) 0.5160(4) 0.4768(3) 0.0110(9) Uani 1 1 d . U . . .
C4 C 0.2886(2) 0.0304(4) 0.4535(3) 0.0108(8) Uani 1 1 d . U . . .
C10 C -0.2498(2) -0.1231(5) 0.2008(3) 0.0111(8) Uani 1 1 d . U . . .
H10 H -0.277984 -0.204574 0.164802 0.013 Uiso 1 1 calc R U . . .
C21 C 0.7532(3) 0.5476(4) 0.3438(3) 0.0120(9) Uani 1 1 d . U . . .
H21 H 0.721601 0.594976 0.286396 0.014 Uiso 1 1 calc R U . . .
C11 C -0.2918(2) -0.0306(4) 0.2403(3) 0.0090(8) Uani 1 1 d . U . . .
C13 C -0.1661(2) 0.1131(5) 0.3070(3) 0.0125(8) Uani 1 1 d . U . . .
H13 H -0.137725 0.194203 0.343328 0.015 Uiso 1 1 calc R U . . .
C6 C 0.1639(3) 0.0648(5) 0.4846(3) 0.0119(9) Uani 1 1 d . U . . .
H6A H 0.137382 0.104611 0.522783 0.014 Uiso 1 1 calc R U . . .
C1 C 0.1168(2) -0.0132(4) 0.4049(3) 0.0102(8) Uani 1 1 d . U . . .
C15 C 0.0241(3) -0.0387(4) 0.3786(3) 0.0112(9) Uani 1 1 d . U . . .
H15 H 0.009111 -0.003898 0.431547 0.013 Uiso 1 1 calc R U . . .
C3 C 0.2415(3) -0.0482(4) 0.3731(3) 0.0127(9) Uani 1 1 d . U . . .
H3 H 0.267904 -0.086297 0.334286 0.015 Uiso 1 1 calc R U . . .
C9 C -0.1674(2) -0.0958(4) 0.2142(3) 0.0107(9) Uani 1 1 d . U . . .
H9A H -0.139861 -0.157863 0.186165 0.013 Uiso 1 1 calc R U . . .
C22 C 0.8357(3) 0.5833(4) 0.3915(3) 0.0121(9) Uani 1 1 d . U . . .
H22 H 0.861170 0.654029 0.366386 0.014 Uiso 1 1 calc R U . . .
C18 C 0.8437(3) 0.4170(4) 0.5150(3) 0.0118(9) Uani 1 1 d . U . . .
H18 H 0.874192 0.375545 0.574824 0.014 Uiso 1 1 calc R U . . .
C8 C -0.1242(2) 0.0212(4) 0.2682(3) 0.0112(9) Uani 1 1 d . U . . .
C2 C 0.1572(3) -0.0711(5) 0.3493(3) 0.0139(9) Uani 1 1 d . U . . .
H2 H 0.126255 -0.126405 0.294992 0.017 Uiso 1 1 calc R U . . .
C24 C 0.9757(3) 0.5410(4) 0.5248(3) 0.0117(9) Uani 1 1 d . U . . .
H24 H 0.994806 0.505734 0.591098 0.014 Uiso 1 1 calc R U . . .
C16 C -0.0314(3) 0.0421(4) 0.2886(3) 0.0121(9) Uani 1 1 d . U . . .
H16 H -0.019530 0.002970 0.234469 0.014 Uiso 1 1 calc R U . . .

loop_
_atom_site_aniso_label
_atom_site_aniso_U_11
_atom_site_aniso_U_22
_atom_site_aniso_U_33
_atom_site_aniso_U_23
_atom_site_aniso_U_13
_atom_site_aniso_U_12
Tb1 0.00603(10) 0.00601(11) 0.00842(10) -0.00004(8) 0.00285(7) -0.00045(8)
O8 0.0107(15) 0.0095(15) 0.0128(14) 0.0024(12) 0.0030(12) 0.0015(12)
O1 0.0113(15) 0.0116(15) 0.0135(14) 0.0040(11) 0.0060(12) 0.0005(12)
O10 0.0189(16) 0.0097(15) 0.0153(14) -0.0020(12) 0.0101(13) -0.0018(12)
O7 0.0122(15) 0.0101(16) 0.0154(14) -0.0008(12) 0.0046(12) -0.0016(12)
O2 0.0078(14) 0.0089(14) 0.0102(13) -0.0012(11) 0.0015(12) -0.0014(11)
O3 0.0098(14) 0.0136(16) 0.0158(14) -0.0036(12) 0.0056(12) -0.0025(12)
O12 0.0261(19) 0.0246(19) 0.0221(17) -0.0032(14) 0.0120(15) 0.0017(16)
O11 0.0224(17) 0.0107(15) 0.0157(14) -0.0031(12) 0.0080(13) -0.0052(13)
O4 0.0101(15) 0.0185(16) 0.0199(16) -0.0055(13) 0.0084(13) -0.0001(13)
O6 0.0064(15) 0.0102(15) 0.0264(16) -0.0017(13) 0.0039(13) -0.0034(12)
O9 0.0179(16) 0.0078(15) 0.0227(16) -0.0042(13) 0.0087(14) -0.0046(13)
O5 0.0162(16) 0.0101(15) 0.0207(16) 0.0010(12) 0.0080(14) -0.0028(13)
C14 0.0103(8) 0.0103(8) 0.0103(8) 0.00003(10) 0.0040(3) -0.00002(10)
C23 0.010(2) 0.009(2) 0.0148(19) -0.0015(18) 0.0082(17) 0.0020(17)
C5 0.011(2) 0.016(2) 0.0102(19) -0.0034(17) 0.0011(17) -0.0012(17)
C20 0.013(2) 0.007(2) 0.0121(19) -0.0019(17) 0.0050(17) 0.0011(17)
C12 0.014(2) 0.006(2) 0.018(2) -0.0009(16) 0.0085(18) 0.0007(16)
C19 0.013(2) 0.011(2) 0.0144(19) 0.0005(18) 0.0076(17) 0.0009(19)
C7 0.007(2) 0.003(2) 0.015(2) -0.0017(16) 0.0052(17) 0.0003(16)
C17 0.009(2) 0.010(2) 0.013(2) -0.0059(16) 0.0033(17) -0.0014(16)
C4 0.008(2) 0.010(2) 0.013(2) 0.0038(17) 0.0026(17) 0.0019(16)
C10 0.014(2) 0.008(2) 0.0113(18) -0.0023(18) 0.0049(17) 0.0009(18)
C21 0.015(2) 0.007(2) 0.014(2) 0.0009(17) 0.0056(18) 0.0045(17)
C11 0.010(2) 0.009(2) 0.0080(19) 0.0024(16) 0.0026(16) 0.0040(16)
C13 0.011(2) 0.012(2) 0.0132(19) 0.0003(18) 0.0038(17) -0.0013(18)
C6 0.012(2) 0.012(2) 0.013(2) -0.0001(17) 0.0064(18) 0.0016(17)
C1 0.009(2) 0.010(2) 0.011(2) 0.0054(16) 0.0040(17) 0.0015(16)
C15 0.010(2) 0.008(2) 0.016(2) -0.0001(17) 0.0052(17) -0.0003(16)
C3 0.015(2) 0.012(2) 0.014(2) -0.0017(17) 0.0089(18) -0.0004(18)
C9 0.010(2) 0.011(2) 0.0109(19) -0.0010(16) 0.0041(17) 0.0017(16)
C22 0.013(2) 0.008(2) 0.017(2) -0.0002(16) 0.0078(18) -0.0015(16)
C18 0.013(2) 0.014(2) 0.0089(19) -0.0010(16) 0.0035(17) 0.0019(17)
C8 0.006(2) 0.014(2) 0.012(2) 0.0017(17) 0.0018(17) -0.0026(16)
C2 0.013(2) 0.014(2) 0.013(2) -0.0003(17) 0.0042(18) -0.0016(17)
C24 0.010(2) 0.011(2) 0.014(2) -0.0006(17) 0.0032(17) -0.0038(17)
C16 0.009(2) 0.014(2) 0.014(2) -0.0018(17) 0.0056(18) -0.0022(17)

loop_
_atom_type_symbol
_atom_type_description
_atom_type_scat_dispersion_real
_atom_type_scat_dispersion_imag
_atom_type_scat_source
C C 0.0033 0.0016 'International Tables Vol C Tables 4.2.6.8 and 6.1.1.4'
H H 0.0000 0.0000 'International Tables Vol C Tables 4.2.6.8 and 6.1.1.4'
O O 0.0106 0.0060 'International Tables Vol C Tables 4.2.6.8 and 6.1.1.4'
Tb Tb -0.1723 4.1537 'International Tables Vol C Tables 4.2.6.8 and 6.1.1.4'

loop_
_geom_angle_atom_site_label_1
_geom_angle_atom_site_label_2
_geom_angle_atom_site_label_3
_geom_angle
_geom_angle_site_symmetry_1
_geom_angle_site_symmetry_3
_geom_angle_publ_flag
O8 Tb1 O1 70.60(9) 2_645 . ?
O8 Tb1 O10 138.88(9) 2_645 . ?
O8 Tb1 O2 82.90(9) 2_645 3_656 ?
O8 Tb1 O3 110.41(10) 2_645 2 ?
O8 Tb1 O11 72.74(9) 2_645 . ?
O8 Tb1 O4 79.92(9) 2_645 1_655 ?
O1 Tb1 O10 73.15(9) . . ?
O1 Tb1 O2 80.80(9) . 3_656 ?
O1 Tb1 O3 72.16(9) . 2 ?
O1 Tb1 O11 116.16(9) . . ?
O1 Tb1 O4 141.96(10) . 1_655 ?
O7 Tb1 O8 151.00(9) . 2_645 ?
O7 Tb1 O1 138.12(9) . . ?
O7 Tb1 O10 68.62(9) . . ?
O7 Tb1 O2 103.04(9) . 3_656 ?
O7 Tb1 O3 82.11(10) . 2 ?
O7 Tb1 O11 86.56(9) . . ?
O7 Tb1 O4 75.23(9) . 1_655 ?
O2 Tb1 O10 72.71(9) 3_656 . ?
O2 Tb1 O11 142.01(9) 3_656 . ?
O2 Tb1 O4 72.01(9) 3_656 1_655 ?
O3 Tb1 O10 75.35(9) 2 . ?
O3 Tb1 O2 142.86(8) 2 3_656 ?
O3 Tb1 O11 74.32(9) 2 . ?
O3 Tb1 O4 142.87(9) 2 1_655 ?
O11 Tb1 O10 142.96(9) . . ?
O4 Tb1 O10 120.93(9) 1_655 . ?
O4 Tb1 O11 75.29(10) 1_655 . ?
C23 O8 Tb1 146.9(2) . 2_655 ?
C7 O1 Tb1 149.6(3) . . ?
Tb1 O10 H10A 109.6 . . ?
Tb1 O10 H10B 109.5 . . ?
H10A O10 H10B 104.4 . . ?
C23 O7 Tb1 145.7(3) . . ?
C7 O2 Tb1 128.6(2) . 3_656 ?
C14 O3 Tb1 140.8(2) . 2_545 ?
H12A O12 H12B 109.4 . . ?
Tb1 O11 H11A 109.5 . . ?
Tb1 O11 H11B 109.4 . . ?
H11A O11 H11B 104.4 . . ?
C14 O4 Tb1 165.3(3) . 1_455 ?
C16 O6 H6 109.5 . . ?
C24 O9 H9 109.5 . . ?
C15 O5 H5 109.5 . . ?
O3 C14 C11 116.4(3) . . ?
O4 C14 O3 125.1(4) . . ?
O4 C14 C11 118.5(4) . . ?
O8 C23 O7 124.5(4) . . ?
O8 C23 C20 119.3(3) . . ?
O7 C23 C20 116.2(3) . . ?
C4 C5 H5A 120.2 . . ?
C4 C5 C6 119.7(4) . . ?
C6 C5 H5A 120.2 . . ?
C19 C20 C23 119.3(4) . . ?
C19 C20 C21 119.1(4) . . ?
C21 C20 C23 121.6(4) . . ?
C11 C12 H12 119.4 . . ?
C13 C12 H12 119.4 . . ?
C13 C12 C11 121.1(4) . . ?
C20 C19 H19 119.8 . . ?
C18 C19 C20 120.4(4) . . ?
C18 C19 H19 119.8 . . ?
O1 C7 O2 123.8(3) . . ?
O1 C7 C4 116.2(3) . . ?
O2 C7 C4 120.0(3) . . ?
C22 C17 C24 121.0(4) . . ?
C18 C17 C22 119.5(4) . . ?
C18 C17 C24 119.4(4) . . ?
C5 C4 C7 122.2(4) . . ?
C5 C4 C3 119.3(4) . . ?
C3 C4 C7 118.4(3) . . ?
C11 C10 H10 120.0 . . ?
C9 C10 H10 120.0 . . ?
C9 C10 C11 120.1(4) . . ?
C20 C21 H21 119.8 . . ?
C22 C21 C20 120.4(4) . . ?
C22 C21 H21 119.8 . . ?
C12 C11 C14 120.5(3) . . ?
C12 C11 C10 118.5(4) . . ?
C10 C11 C14 121.0(4) . . ?
C12 C13 H13 119.7 . . ?
C12 C13 C8 120.5(4) . . ?
C8 C13 H13 119.7 . . ?
C5 C6 H6A 119.4 . . ?
C1 C6 C5 121.3(4) . . ?
C1 C6 H6A 119.4 . . ?
C6 C1 C15 121.3(3) . . ?
C6 C1 C2 118.5(4) . . ?
C2 C1 C15 120.2(4) . . ?
O5 C15 C1 112.4(3) . . ?
O5 C15 H15 108.3 . . ?
O5 C15 C16 106.3(3) . . ?
C1 C15 H15 108.3 . . ?
C1 C15 C16 113.2(3) . . ?
C16 C15 H15 108.3 . . ?
C4 C3 H3 119.5 . . ?
C2 C3 C4 120.9(4) . . ?
C2 C3 H3 119.5 . . ?
C10 C9 H9A 119.4 . . ?
C10 C9 C8 121.1(4) . . ?
C8 C9 H9A 119.4 . . ?
C17 C22 H22 119.9 . . ?
C21 C22 C17 120.2(4) . . ?
C21 C22 H22 119.9 . . ?
C19 C18 C17 120.1(4) . . ?
C19 C18 H18 119.9 . . ?
C17 C18 H18 119.9 . . ?
C13 C8 C16 121.1(4) . . ?
C9 C8 C13 118.7(4) . . ?
C9 C8 C16 120.1(3) . . ?
C1 C2 H2 119.8 . . ?
C3 C2 C1 120.3(4) . . ?
C3 C2 H2 119.8 . . ?
O9 C24 C17 112.4(3) . . ?
O9 C24 C24 106.8(4) . 3_766 ?
O9 C24 H24 108.7 . . ?
C17 C24 C24 111.5(4) . 3_766 ?
C17 C24 H24 108.7 . . ?
C24 C24 H24 108.7 3_766 . ?
O6 C16 C15 107.3(3) . . ?
O6 C16 C8 111.9(3) . . ?
O6 C16 H16 108.7 . . ?
C15 C16 H16 108.7 . . ?
C8 C16 C15 111.4(3) . . ?
C8 C16 H16 108.7 . . ?

loop_
_geom_bond_atom_site_label_1
_geom_bond_atom_site_label_2
_geom_bond_distance
_geom_bond_site_symmetry_2
_geom_bond_publ_flag
Tb1 O8 2.292(3) 2_645 ?
Tb1 O1 2.356(2) . ?
Tb1 O10 2.491(3) . ?
Tb1 O7 2.267(3) . ?
Tb1 O2 2.379(3) 3_656 ?
Tb1 O3 2.367(3) 2 ?
Tb1 O11 2.429(3) . ?
Tb1 O4 2.392(3) 1_655 ?
O8 C23 1.255(5) . ?
O1 C7 1.247(4) . ?
O10 H10A 0.8732 . ?
O10 H10B 0.8731 . ?
O7 C23 1.256(5) . ?
O2 C7 1.281(5) . ?
O3 C14 1.269(5) . ?
O12 H12A 0.8698 . ?
O12 H12B 0.8706 . ?
O11 H11A 0.8719 . ?
O11 H11B 0.8724 . ?
O4 C14 1.241(5) . ?
O6 H6 0.8400 . ?
O6 C16 1.435(5) . ?
O9 H9 0.8400 . ?
O9 C24 1.427(5) . ?
O5 H5 0.8400 . ?
O5 C15 1.425(5) . ?
C14 C11 1.515(5) . ?
C23 C20 1.503(6) . ?
C5 H5A 0.9500 . ?
C5 C4 1.386(5) . ?
C5 C6 1.399(6) . ?
C20 C19 1.395(6) . ?
C20 C21 1.399(6) . ?
C12 H12 0.9500 . ?
C12 C11 1.393(6) . ?
C12 C13 1.381(6) . ?
C19 H19 0.9500 . ?
C19 C18 1.378(6) . ?
C7 C4 1.500(5) . ?
C17 C22 1.397(6) . ?
C17 C18 1.390(6) . ?
C17 C24 1.515(6) . ?
C4 C3 1.396(6) . ?
C10 H10 0.9500 . ?
C10 C11 1.404(5) . ?
C10 C9 1.385(5) . ?
C21 H21 0.9500 . ?
C21 C22 1.371(6) . ?
C13 H13 0.9500 . ?
C13 C8 1.393(6) . ?
C6 H6A 0.9500 . ?
C6 C1 1.386(6) . ?
C1 C15 1.515(5) . ?
C1 C2 1.406(6) . ?
C15 H15 1.0000 . ?
C15 C16 1.543(6) . ?
C3 H3 0.9500 . ?
C3 C2 1.378(6) . ?
C9 H9A 0.9500 . ?
C9 C8 1.392(6) . ?
C22 H22 0.9500 . ?
C18 H18 0.9500 . ?
C8 C16 1.527(5) . ?
C2 H2 0.9500 . ?
C24 C24 1.537(8) 3_766 ?
C24 H24 1.0000 . ?
C16 H16 1.0000 . ?

loop_
_geom_torsion_atom_site_label_1
_geom_torsion_atom_site_label_2
_geom_torsion_atom_site_label_3
_geom_torsion_atom_site_label_4
_geom_torsion
_geom_torsion_site_symmetry_1
_geom_torsion_site_symmetry_2
_geom_torsion_site_symmetry_3
_geom_torsion_site_symmetry_4
_geom_torsion_publ_flag
Tb1 O8 C23 O7 97.3(5) 2_655 . . . ?
Tb1 O8 C23 C20 -85.7(5) 2_655 . . . ?
Tb1 O1 C7 O2 -0.9(8) . . . . ?
Tb1 O1 C7 C4 177.6(3) . . . . ?
Tb1 O7 C23 O8 5.3(7) . . . . ?
Tb1 O7 C23 C20 -171.8(3) . . . . ?
Tb1 O2 C7 O1 -98.6(4) 3_656 . . . ?
Tb1 O2 C7 C4 83.0(4) 3_656 . . . ?
Tb1 O3 C14 O4 -51.1(6) 2_545 . . . ?
Tb1 O3 C14 C11 128.4(3) 2_545 . . . ?
Tb1 O4 C14 O3 -18.3(14) 1_455 . . . ?
Tb1 O4 C14 C11 162.2(9) 1_455 . . . ?
O8 C23 C20 C19 -178.0(3) . . . . ?
O8 C23 C20 C21 -0.8(6) . . . . ?
O1 C7 C4 C5 -142.8(4) . . . . ?
O1 C7 C4 C3 33.9(5) . . . . ?
O7 C23 C20 C19 -0.7(5) . . . . ?
O7 C23 C20 C21 176.4(3) . . . . ?
O2 C7 C4 C5 35.7(6) . . . . ?
O2 C7 C4 C3 -147.5(4) . . . . ?
O3 C14 C11 C12 172.0(4) . . . . ?
O3 C14 C11 C10 -10.3(5) . . . . ?
O4 C14 C11 C12 -8.5(6) . . . . ?
O4 C14 C11 C10 169.2(4) . . . . ?
O5 C15 C16 O6 -177.4(3) . . . . ?
O5 C15 C16 C8 59.7(4) . . . . ?
C23 C20 C19 C18 175.0(4) . . . . ?
C23 C20 C21 C22 -173.6(4) . . . . ?
C5 C4 C3 C2 0.0(6) . . . . ?
C5 C6 C1 C15 178.7(4) . . . . ?
C5 C6 C1 C2 0.0(6) . . . . ?
C20 C19 C18 C17 -1.6(6) . . . . ?
C20 C21 C22 C17 -1.1(6) . . . . ?
C12 C13 C8 C9 0.8(6) . . . . ?
C12 C13 C8 C16 -175.6(4) . . . . ?
C19 C20 C21 C22 3.5(6) . . . . ?
C7 C4 C3 C2 -176.9(4) . . . . ?
C4 C5 C6 C1 1.2(6) . . . . ?
C4 C3 C2 C1 1.2(6) . . . . ?
C10 C9 C8 C13 -1.5(6) . . . . ?
C10 C9 C8 C16 175.0(4) . . . . ?
C21 C20 C19 C18 -2.2(6) . . . . ?
C11 C12 C13 C8 0.0(6) . . . . ?
C11 C10 C9 C8 1.3(6) . . . . ?
C13 C12 C11 C14 177.6(4) . . . . ?
C13 C12 C11 C10 -0.2(6) . . . . ?
C13 C8 C16 O6 -32.7(5) . . . . ?
C13 C8 C16 C15 87.4(5) . . . . ?
C6 C5 C4 C7 175.6(4) . . . . ?
C6 C5 C4 C3 -1.1(6) . . . . ?
C6 C1 C15 O5 -127.6(4) . . . . ?
C6 C1 C15 C16 111.9(4) . . . . ?
C6 C1 C2 C3 -1.2(6) . . . . ?
C1 C15 C16 O6 -53.5(4) . . . . ?
C1 C15 C16 C8 -176.4(3) . . . . ?
C15 C1 C2 C3 -179.9(4) . . . . ?
C9 C10 C11 C14 -178.2(3) . . . . ?
C9 C10 C11 C12 -0.4(6) . . . . ?
C9 C8 C16 O6 150.9(4) . . . . ?
C9 C8 C16 C15 -89.0(4) . . . . ?
C22 C17 C18 C19 4.0(6) . . . . ?
C22 C17 C24 O9 45.1(5) . . . . ?
C22 C17 C24 C24 -74.7(5) . . . 3_766 ?
C18 C17 C22 C21 -2.7(6) . . . . ?
C18 C17 C24 O9 -139.2(4) . . . . ?
C18 C17 C24 C24 100.9(5) . . . 3_766 ?
C2 C1 C15 O5 51.1(5) . . . . ?
C2 C1 C15 C16 -69.3(5) . . . . ?
C24 C17 C22 C21 172.9(4) . . . . ?
C24 C17 C18 C19 -171.7(4) . . . . ?
